data_4076471
loop_
_publ_author_name
'Sgro, Michael J.'
'Stephan, Douglas W.'

_publ_section_title
;
 Oxidative Addition Reactions of Bis-Aminophosphine and Bis-Phosphinite
 Nickel(0) Pincer Complexes
;
_journal_issue 5
_journal_name_full Organometallics
_journal_page_first 1584
_journal_paper_doi 10.1021/om201229x
_journal_volume 31
_journal_year 2012
_chemical_formula_sum 'C22 H42 Cl F N3 Ni P2'
_chemical_formula_weight 523.69
_space_group_IT_number 14
_symmetry_cell_setting monoclinic
_symmetry_space_group_name_Hall '-P 2yn'
_symmetry_space_group_name_H-M 'P 1 21/n 1'
_atom_sites_solution_hydrogens geom
_atom_sites_solution_primary direct
_atom_sites_solution_secondary difmap
_audit_creation_method SHELXL-97
_cell_angle_alpha 90.00
_cell_angle_beta 108.957(6)
_cell_angle_gamma 90.00
_cell_formula_units_Z 4
_cell_length_a 8.5536(10)
_cell_length_b 31.097(4)
_cell_length_c 10.3432(11)
_cell_measurement_reflns_used 2172
_cell_measurement_temperature 150(2)
_cell_measurement_theta_max 21.81
_cell_measurement_theta_min 2.62
_cell_volume 2602.0(5)
_computing_cell_refinement 'Bruker SMART'
_computing_data_collection 'Bruker SMART'
_computing_data_reduction 'Bruker SAINT'
_computing_molecular_graphics 'Bruker SHELXTL'
_computing_publication_material 'Bruker SHELXTL'
_computing_structure_refinement 'SHELXL-97 (Sheldrick, 1997)'
_computing_structure_solution 'SHELXS-97 (Sheldrick, 1990)'
_diffrn_ambient_temperature 150(2)
_diffrn_measured_fraction_theta_full 0.989
_diffrn_measured_fraction_theta_max 0.989
_diffrn_measurement_device_type 'CCD area detector'
_diffrn_measurement_method 'phi and omega scans'
_diffrn_radiation_monochromator graphite
_diffrn_radiation_source 'fine-focus sealed tube'
_diffrn_radiation_type MoK\a
_diffrn_radiation_wavelength 0.71073
_diffrn_reflns_av_R_equivalents 0.0915
_diffrn_reflns_av_sigmaI/netI 0.0969
_diffrn_reflns_limit_h_max 11
_diffrn_reflns_limit_h_min -11
_diffrn_reflns_limit_k_max 39
_diffrn_reflns_limit_k_min -40
_diffrn_reflns_limit_l_max 12
_diffrn_reflns_limit_l_min -13
_diffrn_reflns_number 23058
_diffrn_reflns_theta_full 27.57
_diffrn_reflns_theta_max 27.57
_diffrn_reflns_theta_min 2.18
_exptl_absorpt_coefficient_mu 0.993
_exptl_absorpt_correction_T_max 0.7456
_exptl_absorpt_correction_T_min 0.6637
_exptl_absorpt_correction_type multi-scan
_exptl_absorpt_process_details sadabs
_exptl_crystal_colour yellow
_exptl_crystal_density_diffrn 1.337
_exptl_crystal_density_method 'not measured'
_exptl_crystal_description needle
_exptl_crystal_F_000 1116
_exptl_crystal_size_max 0.25
_exptl_crystal_size_mid 0.10
_exptl_crystal_size_min 0.07
_refine_diff_density_max 1.151
_refine_diff_density_min -0.686
_refine_diff_density_rms 0.109
_refine_ls_extinction_method none
_refine_ls_goodness_of_fit_ref 1.024
_refine_ls_hydrogen_treatment constr
_refine_ls_matrix_type full
_refine_ls_number_parameters 281
_refine_ls_number_reflns 5963
_refine_ls_number_restraints 0
_refine_ls_restrained_S_all 1.024
_refine_ls_R_factor_all 0.1163
_refine_ls_R_factor_gt 0.0621
_refine_ls_shift/su_max 0.000
_refine_ls_shift/su_mean 0.000
_refine_ls_structure_factor_coef Fsqd
_refine_ls_weighting_details 'calc w=1/[\s^2^(Fo^2^)+(0.0833P)^2^+0.0000P] where P=(Fo^2^+2Fc^2^)/3'
_refine_ls_weighting_scheme calc
_refine_ls_wR_factor_gt 0.1423
_refine_ls_wR_factor_ref 0.1681
_reflns_number_gt 3686
_reflns_number_total 5963
_reflns_threshold_expression >2sigma(I)
_cod_data_source_file om201229x_si_016.cif
_cod_data_source_block C22H42ClFN3NiP2_Complex10
_cod_depositor_comments
;
The following automatic conversions were performed:

'_symmetry_cell_setting' value 'Monoclinic' changed to 'monoclinic'
according to /home/saulius/struct/CIF-dictionaries/cif_core.dic
dictionary named 'cif_core.dic' version 2.4.1 from 2010-06-29.

Automatic conversion script
Id: cif_fix_values 1715 2011-07-08 13:25:40Z adriana 
;
_cod_original_sg_symbol_H-M P2(1)/n
_cod_database_code 4076471

loop_
_symmetry_equiv_pos_as_xyz
'x, y, z'
'-x+1/2, y+1/2, -z+1/2'
'-x, -y, -z'
'x-1/2, -y-1/2, z-1/2'

loop_
_atom_site_label
_atom_site_type_symbol
_atom_site_fract_x
_atom_site_fract_y
_atom_site_fract_z
_atom_site_U_iso_or_equiv
_atom_site_adp_type
_atom_site_occupancy
_atom_site_symmetry_multiplicity
_atom_site_calc_flag
_atom_site_refinement_flags
Ni1 Ni 0.62793(7) 0.363424(17) 0.32916(5) 0.02027(16) Uani 1 1 d .
Cl1 Cl 0.02760(19) 0.29749(5) 0.85850(16) 0.0677(5) Uani 1 1 d .
P1 P 0.76668(13) 0.39074(3) 0.53286(11) 0.0199(2) Uani 1 1 d .
P2 P 0.49305(14) 0.33993(4) 0.11792(11) 0.0233(3) Uani 1 1 d .
F1 F 0.5146(5) 0.45917(14) 0.2603(4) 0.0187(10) Uani 0.50 1 d P
F2 F 0.9148(7) 0.36855(19) 0.2114(6) 0.0453(15) Uani 0.50 1 d P
N1 N 0.7590(5) 0.36033(12) 0.6647(4) 0.0303(9) Uani 1 1 d .
H1A H 0.8331 0.3647 0.7455 0.036 Uiso 1 1 calc R
N2 N 0.3370(5) 0.30941(12) 0.1292(4) 0.0298(9) Uani 1 1 d .
H2A H 0.2986 0.2875 0.0742 0.036 Uiso 1 1 calc R
N3 N 0.5467(5) 0.31051(12) 0.4020(4) 0.0295(9) Uani 1 1 d .
H3B H 0.5658 0.2885 0.3481 0.035 Uiso 1 1 calc R
C1 C 0.9929(5) 0.39840(16) 0.5812(5) 0.0316(11) Uani 1 1 d .
H1B H 1.0343 0.4017 0.6829 0.038 Uiso 1 1 calc R
C2 C 0.6858(5) 0.44298(13) 0.5655(4) 0.0254(10) Uani 1 1 d .
H2B H 0.7017 0.4643 0.4984 0.030 Uiso 1 1 calc R
C3 C 0.6229(6) 0.30470(14) 0.0537(4) 0.0275(10) Uani 1 1 d .
H3A H 0.6923 0.3235 0.0158 0.033 Uiso 1 1 calc R
C4 C 0.3882(7) 0.37345(16) -0.0314(5) 0.0400(13) Uani 1 1 d .
H4A H 0.3213 0.3529 -0.1023 0.048 Uiso 1 1 calc R
C5 C 0.6364(7) 0.32737(16) 0.6514(5) 0.0381(12) Uani 1 1 d .
H5A H 0.5260 0.3409 0.6286 0.046 Uiso 1 1 calc R
H5B H 0.6592 0.3124 0.7400 0.046 Uiso 1 1 calc R
C6 C 0.6344(7) 0.29540(15) 0.5438(4) 0.0354(12) Uani 1 1 d .
H6A H 0.5805 0.2688 0.5605 0.042 Uiso 1 1 calc R
H6B H 0.7498 0.2881 0.5517 0.042 Uiso 1 1 calc R
C7 C 0.2685(7) 0.3216(2) 0.2365(6) 0.0590(18) Uani 1 1 d .
H7A H 0.2549 0.3532 0.2349 0.071 Uiso 1 1 calc R
H7B H 0.1573 0.3086 0.2152 0.071 Uiso 1 1 calc R
C8 C 0.3672(6) 0.3088(2) 0.3733(5) 0.0475(15) Uani 1 1 d .
H8A H 0.3366 0.2790 0.3889 0.057 Uiso 1 1 calc R
H8B H 0.3385 0.3275 0.4395 0.057 Uiso 1 1 calc R
C9 C 1.0750(6) 0.35775(19) 0.5495(6) 0.0494(15) Uani 1 1 d .
H9A H 1.1947 0.3622 0.5759 0.074 Uiso 1 1 calc R
H9B H 1.0308 0.3516 0.4513 0.074 Uiso 1 1 calc R
H9C H 1.0520 0.3334 0.6008 0.074 Uiso 1 1 calc R
C10 C 1.0459(6) 0.43911(18) 0.5234(6) 0.0462(14) Uani 1 1 d .
H10A H 1.1669 0.4408 0.5540 0.069 Uiso 1 1 calc R
H10B H 1.0015 0.4644 0.5559 0.069 Uiso 1 1 calc R
H10C H 1.0034 0.4382 0.4233 0.069 Uiso 1 1 calc R
C11 C 0.7730(7) 0.46009(17) 0.7099(5) 0.0454(14) Uani 1 1 d .
H11A H 0.7252 0.4879 0.7212 0.068 Uiso 1 1 calc R
H11B H 0.8911 0.4637 0.7237 0.068 Uiso 1 1 calc R
H11C H 0.7584 0.4397 0.7772 0.068 Uiso 1 1 calc R
C12 C 0.5006(6) 0.43844(15) 0.5410(5) 0.0340(11) Uani 1 1 d .
H12A H 0.4558 0.4661 0.5577 0.051 Uiso 1 1 calc R
H12B H 0.4823 0.4168 0.6034 0.051 Uiso 1 1 calc R
H12C H 0.4448 0.4295 0.4463 0.051 Uiso 1 1 calc R
C13 C 0.7402(7) 0.27785(17) 0.1683(5) 0.0452(14) Uani 1 1 d .
H13A H 0.8083 0.2596 0.1307 0.068 Uiso 1 1 calc R
H13B H 0.6757 0.2597 0.2100 0.068 Uiso 1 1 calc R
H13C H 0.8118 0.2970 0.2379 0.068 Uiso 1 1 calc R
C14 C 0.5227(6) 0.27522(15) -0.0616(5) 0.0375(12) Uani 1 1 d .
H14A H 0.5981 0.2573 -0.0923 0.056 Uiso 1 1 calc R
H14B H 0.4548 0.2927 -0.1382 0.056 Uiso 1 1 calc R
H14C H 0.4510 0.2568 -0.0284 0.056 Uiso 1 1 calc R
C15 C 0.4930(8) 0.39750(19) -0.0992(5) 0.0510(15) Uani 1 1 d .
H15A H 0.4215 0.4138 -0.1771 0.076 Uiso 1 1 calc R
H15B H 0.5595 0.3770 -0.1312 0.076 Uiso 1 1 calc R
H15C H 0.5664 0.4173 -0.0334 0.076 Uiso 1 1 calc R
C16 C 0.2604(6) 0.40301(16) 0.0009(5) 0.0416(13) Uani 1 1 d .
H16A H 0.2048 0.4207 -0.0793 0.062 Uiso 1 1 calc R
H16B H 0.3169 0.4217 0.0782 0.062 Uiso 1 1 calc R
H16C H 0.1784 0.3854 0.0242 0.062 Uiso 1 1 calc R
C17 C 0.7099(5) 0.40923(14) 0.2455(4) 0.0256(9) Uani 1 1 d .
C18 C 0.6393(6) 0.45029(15) 0.2249(5) 0.0326(11) Uani 1 1 d .
C19 C 0.6957(6) 0.48321(15) 0.1599(5) 0.0383(12) Uani 1 1 d .
H19A H 0.6450 0.5107 0.1491 0.046 Uiso 1 1 calc R
C20 C 0.8249(7) 0.47567(18) 0.1116(5) 0.0477(15) Uani 1 1 d .
H20A H 0.8642 0.4979 0.0672 0.057 Uiso 1 1 calc R
C21 C 0.8970(6) 0.43554(19) 0.1279(5) 0.0437(13) Uani 1 1 d .
H21A H 0.9855 0.4299 0.0937 0.052 Uiso 1 1 calc R
C22 C 0.8406(6) 0.40357(16) 0.1939(5) 0.0336(11) Uani 1 1 d .

loop_
_atom_site_aniso_label
_atom_site_aniso_U_11
_atom_site_aniso_U_22
_atom_site_aniso_U_33
_atom_site_aniso_U_23
_atom_site_aniso_U_13
_atom_site_aniso_U_12
Ni1 0.0257(3) 0.0166(3) 0.0208(3) -0.0010(2) 0.0106(2) -0.0012(2)
Cl1 0.0593(10) 0.0455(9) 0.0650(10) 0.0236(8) -0.0257(8) -0.0088(7)
P1 0.0201(6) 0.0167(5) 0.0225(6) -0.0009(4) 0.0064(4) 0.0011(4)
P2 0.0309(6) 0.0199(6) 0.0188(6) 0.0008(4) 0.0078(5) 0.0041(5)
F1 0.023(2) 0.015(2) 0.020(2) -0.0001(18) 0.010(2) 0.0085(19)
F2 0.045(4) 0.044(4) 0.052(4) 0.000(3) 0.024(3) 0.011(3)
N1 0.033(2) 0.028(2) 0.026(2) 0.0061(16) 0.0049(17) -0.0008(17)
N2 0.033(2) 0.025(2) 0.033(2) -0.0055(16) 0.0133(17) -0.0032(16)
N3 0.035(2) 0.024(2) 0.030(2) -0.0019(16) 0.0115(17) -0.0053(17)
C1 0.021(2) 0.037(3) 0.035(3) -0.006(2) 0.005(2) -0.001(2)
C2 0.030(2) 0.019(2) 0.027(2) -0.0022(18) 0.0100(19) 0.0048(18)
C3 0.034(3) 0.025(2) 0.024(2) -0.0018(18) 0.011(2) 0.0059(19)
C4 0.053(3) 0.036(3) 0.028(3) 0.007(2) 0.009(2) 0.013(2)
C5 0.049(3) 0.035(3) 0.031(3) 0.003(2) 0.014(2) -0.008(2)
C6 0.060(3) 0.022(2) 0.028(3) 0.0083(19) 0.019(2) -0.001(2)
C7 0.027(3) 0.100(5) 0.056(4) 0.020(4) 0.020(3) 0.012(3)
C8 0.036(3) 0.074(4) 0.036(3) -0.007(3) 0.016(2) -0.017(3)
C9 0.031(3) 0.055(4) 0.062(4) -0.006(3) 0.015(3) 0.013(3)
C10 0.028(3) 0.051(4) 0.056(3) -0.006(3) 0.009(2) -0.018(2)
C11 0.051(3) 0.039(3) 0.042(3) -0.017(2) 0.010(3) 0.005(3)
C12 0.032(3) 0.030(3) 0.043(3) -0.001(2) 0.017(2) 0.007(2)
C13 0.060(4) 0.041(3) 0.038(3) 0.001(2) 0.020(3) 0.024(3)
C14 0.048(3) 0.031(3) 0.037(3) -0.014(2) 0.019(2) -0.001(2)
C15 0.076(4) 0.046(3) 0.032(3) 0.007(2) 0.019(3) 0.012(3)
C16 0.043(3) 0.034(3) 0.042(3) 0.006(2) 0.006(2) 0.012(2)
C17 0.025(2) 0.022(2) 0.030(2) 0.0011(19) 0.0091(19) -0.0014(18)
C18 0.042(3) 0.023(2) 0.027(2) 0.0000(19) 0.003(2) -0.009(2)
C19 0.053(3) 0.018(2) 0.039(3) 0.004(2) 0.008(2) -0.006(2)
C20 0.057(4) 0.045(3) 0.040(3) 0.008(3) 0.014(3) -0.023(3)
C21 0.037(3) 0.059(4) 0.039(3) 0.008(3) 0.019(2) -0.007(3)
C22 0.033(3) 0.034(3) 0.037(3) 0.006(2) 0.015(2) 0.001(2)

loop_
_atom_type_symbol
_atom_type_description
_atom_type_scat_dispersion_real
_atom_type_scat_dispersion_imag
_atom_type_scat_source
C C 0.0033 0.0016 'International Tables Vol C Tables 4.2.6.8 and 6.1.1.4'
H H 0.0000 0.0000 'International Tables Vol C Tables 4.2.6.8 and 6.1.1.4'
N N 0.0061 0.0033 'International Tables Vol C Tables 4.2.6.8 and 6.1.1.4'
F F 0.0171 0.0103 'International Tables Vol C Tables 4.2.6.8 and 6.1.1.4'
P P 0.1023 0.0942 'International Tables Vol C Tables 4.2.6.8 and 6.1.1.4'
Cl Cl 0.1484 0.1585 'International Tables Vol C Tables 4.2.6.8 and 6.1.1.4'
Ni Ni 0.3393 1.1124 'International Tables Vol C Tables 4.2.6.8 and 6.1.1.4'

loop_
_geom_angle_atom_site_label_1
_geom_angle_atom_site_label_2
_geom_angle_atom_site_label_3
_geom_angle
C17 Ni1 N3 173.51(17)
C17 Ni1 P1 89.01(13)
N3 Ni1 P1 95.74(11)
C17 Ni1 P2 87.13(13)
N3 Ni1 P2 88.14(11)
P1 Ni1 P2 176.12(5)
N1 P1 C2 103.4(2)
N1 P1 C1 99.6(2)
C2 P1 C1 105.0(2)
N1 P1 Ni1 113.89(14)
C2 P1 Ni1 113.24(14)
C1 P1 Ni1 119.66(16)
N2 P2 C3 106.1(2)
N2 P2 C4 101.4(2)
C3 P2 C4 102.8(2)
N2 P2 Ni1 106.71(14)
C3 P2 Ni1 111.64(14)
C4 P2 Ni1 126.30(17)
C5 N1 P1 122.9(3)
C7 N2 P2 115.5(4)
C8 N3 C6 110.3(4)
C8 N3 Ni1 114.7(3)
C6 N3 Ni1 119.9(3)
C10 C1 C9 112.6(4)
C10 C1 P1 114.7(3)
C9 C1 P1 110.3(3)
C12 C2 C11 110.1(4)
C12 C2 P1 108.6(3)
C11 C2 P1 113.1(3)
C14 C3 C13 109.8(4)
C14 C3 P2 113.0(3)
C13 C3 P2 111.6(3)
C15 C4 C16 112.1(4)
C15 C4 P2 118.1(4)
C16 C4 P2 110.0(3)
N1 C5 C6 112.2(4)
C5 C6 N3 113.9(4)
C8 C7 N2 114.8(4)
C7 C8 N3 115.3(4)
C22 C17 C18 114.6(4)
C22 C17 Ni1 122.3(3)
C18 C17 Ni1 123.0(3)
F1 C18 C19 115.8(5)
F1 C18 C17 121.2(4)
C19 C18 C17 122.9(5)
C20 C19 C18 119.7(5)
C19 C20 C21 119.4(5)
C20 C21 C22 119.9(5)
F2 C22 C21 117.4(5)
F2 C22 C17 119.2(5)
C21 C22 C17 123.4(5)

loop_
_geom_bond_atom_site_label_1
_geom_bond_atom_site_label_2
_geom_bond_distance
Ni1 C17 1.913(4)
Ni1 N3 2.024(4)
Ni1 P1 2.2236(12)
Ni1 P2 2.2361(12)
P1 N1 1.678(4)
P1 C2 1.839(4)
P1 C1 1.850(5)
P2 N2 1.673(4)
P2 C3 1.832(4)
P2 C4 1.837(5)
F1 C18 1.266(6)
F2 C22 1.243(7)
N1 C5 1.441(6)
N2 C7 1.463(6)
N3 C8 1.467(6)
N3 C6 1.490(6)
C1 C10 1.530(7)
C1 C9 1.532(7)
C2 C12 1.528(6)
C2 C11 1.532(6)
C3 C14 1.527(6)
C3 C13 1.529(6)
C4 C15 1.504(7)
C4 C16 1.546(7)
C5 C6 1.488(6)
C7 C8 1.448(7)
C17 C22 1.398(6)
C17 C18 1.399(6)
C18 C19 1.395(6)
C19 C20 1.372(7)
C20 C21 1.378(8)
C21 C22 1.379(7)
